data_7004074
loop_
_publ_author_name
'Carmona, Daniel'
'Lamata, M. Pilar'
'Viguri, Fernando'
'Rodr\'iguez, Ricardo'
'Lahoz, Fernando J.'
'Dobrinovitch, Isabel T.'
'Oro, Luis A.'

_publ_section_title
;
 Chiral pyridylamino-ruthenium(ii) complexes: synthesis, structure and
 catalytic properties in Diels--Alder reactions
;
_journal_issue 25
_journal_name_full 'Dalton Transactions'
_journal_page_first 3328
_journal_page_last 3338
_journal_paper_doi 10.1039/B802381F
_journal_year 2008
_chemical_absolute_configuration rmad
_chemical_formula_moiety 'C26 H40 N2 O Ru, C4 H10 O, 2(F6 Sb), C H2 Cl2'
_chemical_formula_sum 'C31 H52 Cl2 F12 N2 O2 Ru Sb2'
_chemical_formula_weight 1128.22
_chemical_name_systematic
;
?
;
_space_group_IT_number 19
_symmetry_cell_setting orthorhombic
_symmetry_space_group_name_Hall 'P 2ac 2ab'
_symmetry_space_group_name_H-M 'P 21 21 21'
_atom_sites_solution_hydrogens geom
_atom_sites_solution_primary direct
_atom_sites_solution_secondary difmap
_audit_creation_method SHELXL-97
_cell_angle_alpha 90.00
_cell_angle_beta 90.00
_cell_angle_gamma 90.00
_cell_formula_units_Z 4
_cell_length_a 10.395(3)
_cell_length_b 11.073(3)
_cell_length_c 36.007(9)
_cell_measurement_reflns_used 3337
_cell_measurement_temperature 100(2)
_cell_measurement_theta_max 21.19
_cell_measurement_theta_min 2.26
_cell_volume 4144.5(19)
_computing_cell_refinement 'SAINT+ v. 6.01 (Bruker AXS, 2000)'
_computing_data_collection 'SMART v. 5.611 (Bruker AXS, 2000)'
_computing_data_reduction 'SAINT+ v. 6.01 (Bruker AXS, 2000)'
_computing_molecular_graphics 'XP program, SHELXTL v6.10, Bruker2000'
_computing_publication_material 'XCIF program, SHELXTLv6.10, BrukerAXS'
_computing_structure_refinement 'SHELXL-97 (Sheldrick, 1997)'
_computing_structure_solution 'SHELXS-97 (Sheldrick, 1990)'
_diffrn_ambient_temperature 100(2)
_diffrn_detector_area_resol_mean 8.26
_diffrn_measured_fraction_theta_full 0.997
_diffrn_measured_fraction_theta_max 0.951
_diffrn_measurement_device_type 'Bruker SMART APEX CCD system'
_diffrn_measurement_method '\w rotations with narrow frames'
_diffrn_radiation_monochromator graphite
_diffrn_radiation_source 'normal-focus sealed tube'
_diffrn_radiation_type MoK\a
_diffrn_radiation_wavelength 0.71073
_diffrn_reflns_av_R_equivalents 0.0659
_diffrn_reflns_av_sigmaI/netI 0.1368
_diffrn_reflns_limit_h_max 10
_diffrn_reflns_limit_h_min -13
_diffrn_reflns_limit_k_max 14
_diffrn_reflns_limit_k_min -11
_diffrn_reflns_limit_l_max 46
_diffrn_reflns_limit_l_min -46
_diffrn_reflns_number 27547
_diffrn_reflns_theta_full 27.50
_diffrn_reflns_theta_max 28.56
_diffrn_reflns_theta_min 1.92
_diffrn_standards_decay_% 'no decay'
_exptl_absorpt_coefficient_mu 1.867
_exptl_absorpt_correction_T_max 0.813
_exptl_absorpt_correction_T_min 0.672
_exptl_absorpt_correction_type multi-scan
_exptl_absorpt_process_details
;
SADABS: Area-Detector Absorption Correction. (1996) Bruker-AXS
within SAINT+ package, v. 6.01.
;
_exptl_crystal_colour green
_exptl_crystal_density_diffrn 1.808
_exptl_crystal_density_method 'not measured'
_exptl_crystal_description 'irregular lamina'
_exptl_crystal_F_000 2224
_exptl_crystal_size_max 0.25
_exptl_crystal_size_mid 0.22
_exptl_crystal_size_min 0.11
_refine_diff_density_max 1.434
_refine_diff_density_min -0.942
_refine_diff_density_rms 0.115
_refine_ls_abs_structure_details 'Flack H D (1983), Acta Cryst. A39, 876-881'
_refine_ls_abs_structure_Flack -0.038(19)
_refine_ls_extinction_method none
_refine_ls_goodness_of_fit_ref 0.783
_refine_ls_hydrogen_treatment constr
_refine_ls_matrix_type full
_refine_ls_number_parameters 478
_refine_ls_number_reflns 9745
_refine_ls_number_restraints 0
_refine_ls_restrained_S_all 0.783
_refine_ls_R_factor_all 0.0702
_refine_ls_R_factor_gt 0.0447
_refine_ls_shift/su_max 0.002
_refine_ls_shift/su_mean 0.000
_refine_ls_structure_factor_coef Fsqd
_refine_ls_weighting_details 'calc w=1/[\s^2^(Fo^2^)+(0.0000P)^2^+0.0000P] where P=(Fo^2^+2Fc^2^)/3'
_refine_ls_weighting_scheme calc
_refine_ls_wR_factor_gt 0.0591
_refine_ls_wR_factor_ref 0.0631
_reflns_number_gt 6439
_reflns_number_total 9745
_reflns_threshold_expression >2sigma(I)
_cod_data_source_file B802381F.txt
_cod_data_source_block compound_12a
_cod_original_sg_symbol_H-M 'P 212121'
_cod_database_code 7004074

loop_
_symmetry_equiv_pos_as_xyz
'x, y, z'
'-x+1/2, -y, z+1/2'
'-x, y+1/2, -z+1/2'
'x+1/2, -y+1/2, -z'

loop_
_atom_site_label
_atom_site_type_symbol
_atom_site_fract_x
_atom_site_fract_y
_atom_site_fract_z
_atom_site_U_iso_or_equiv
_atom_site_adp_type
_atom_site_occupancy
_atom_site_symmetry_multiplicity
_atom_site_calc_flag
_atom_site_refinement_flags
_atom_site_disorder_assembly
_atom_site_disorder_group
Ru Ru 0.93148(5) 0.79426(5) 0.861603(14) 0.02491(13) Uani 1 1 d . . .
O1 O 0.7733(4) 0.8977(4) 0.84148(11) 0.0322(13) Uani 1 1 d . . .
H1O1 H 0.6978 0.8907 0.8504 0.039 Uiso 1 1 d R . .
H2O1 H 0.7738 0.9598 0.8276 0.039 Uiso 1 1 d R . .
N1 N 0.7995(6) 0.6826(4) 0.88377(13) 0.0263(14) Uani 1 1 d . . .
N2 N 0.8770(5) 0.8838(4) 0.91172(14) 0.0234(14) Uani 1 1 d . . .
H2N H 0.7979 0.9196 0.9067 0.028 Uiso 1 1 calc R . .
C1 C 1.0710(7) 0.6496(6) 0.8630(2) 0.0317(17) Uani 1 1 d . . .
C2 C 1.1281(6) 0.7542(5) 0.87638(19) 0.0278(18) Uani 1 1 d . . .
H2 H 1.1677 0.7544 0.9001 0.033 Uiso 1 1 calc R . .
C3 C 1.1272(6) 0.8617(6) 0.85440(19) 0.0284(17) Uani 1 1 d . . .
H3 H 1.1683 0.9321 0.8637 0.034 Uiso 1 1 calc R . .
C4 C 1.0688(7) 0.8662(6) 0.82036(17) 0.0275(15) Uani 1 1 d . . .
C5 C 1.0109(6) 0.7604(6) 0.80686(18) 0.033(2) Uani 1 1 d . . .
H5 H 0.9691 0.7619 0.7834 0.040 Uiso 1 1 calc R . .
C6 C 1.0136(6) 0.6545(6) 0.82692(19) 0.0339(19) Uani 1 1 d . . .
H6 H 0.9767 0.5836 0.8166 0.041 Uiso 1 1 calc R . .
C7 C 1.0732(8) 0.5298(5) 0.8829(2) 0.0374(19) Uani 1 1 d . . .
H7 H 0.9837 0.4966 0.8826 0.045 Uiso 1 1 calc R . .
C8 C 1.1604(7) 0.4391(6) 0.8630(2) 0.062(3) Uani 1 1 d . . .
H8A H 1.2501 0.4659 0.8648 0.093 Uiso 1 1 calc R . .
H8B H 1.1355 0.4337 0.8368 0.093 Uiso 1 1 calc R . .
H8C H 1.1515 0.3595 0.8747 0.093 Uiso 1 1 calc R . .
C9 C 1.1158(7) 0.5401(6) 0.9236(2) 0.046(2) Uani 1 1 d . . .
H9A H 1.2047 0.5693 0.9247 0.069 Uiso 1 1 calc R . .
H9B H 1.1104 0.4606 0.9355 0.069 Uiso 1 1 calc R . .
H9C H 1.0594 0.5970 0.9367 0.069 Uiso 1 1 calc R . .
C10 C 1.0613(7) 0.9812(5) 0.79765(18) 0.0369(18) Uani 1 1 d . . .
H10A H 1.0663 1.0512 0.8142 0.055 Uiso 1 1 calc R . .
H10B H 0.9798 0.9832 0.7840 0.055 Uiso 1 1 calc R . .
H10C H 1.1331 0.9836 0.7800 0.055 Uiso 1 1 calc R . .
C11 C 0.7328(6) 0.5936(6) 0.86561(19) 0.0311(18) Uani 1 1 d . . .
H11 H 0.7372 0.5926 0.8393 0.037 Uiso 1 1 calc R . .
C12 C 0.6608(7) 0.5065(6) 0.8823(2) 0.0329(19) Uani 1 1 d . . .
H12 H 0.6189 0.4455 0.8683 0.040 Uiso 1 1 calc R . .
C13 C 0.6509(7) 0.5102(6) 0.9206(2) 0.033(2) Uani 1 1 d . . .
H13 H 0.6011 0.4510 0.9332 0.040 Uiso 1 1 calc R . .
C14 C 0.7122(6) 0.5984(5) 0.94072(19) 0.0281(17) Uani 1 1 d . . .
H14 H 0.7076 0.6010 0.9671 0.034 Uiso 1 1 calc R . .
C15 C 0.7822(6) 0.6849(5) 0.92046(17) 0.0217(16) Uani 1 1 d . . .
C16 C 0.8500(6) 0.7886(5) 0.93935(16) 0.0255(16) Uani 1 1 d . . .
H16A H 0.7952 0.8214 0.9594 0.031 Uiso 1 1 calc R . .
H16B H 0.9316 0.7600 0.9505 0.031 Uiso 1 1 calc R . .
C17 C 0.9586(6) 0.9814(5) 0.92743(16) 0.0205(16) Uani 1 1 d . . .
H17 H 1.0465 0.9474 0.9318 0.025 Uiso 1 1 calc R . .
C18 C 0.9717(7) 1.0887(5) 0.89908(17) 0.038(2) Uani 1 1 d . . .
H18A H 1.0603 1.0937 0.8891 0.046 Uiso 1 1 calc R . .
H18B H 0.9107 1.0793 0.8782 0.046 Uiso 1 1 calc R . .
C19 C 0.9398(6) 1.1987(6) 0.92190(16) 0.0263(15) Uani 1 1 d . . .
H19 H 0.9729 1.2763 0.9115 0.032 Uiso 1 1 calc R . .
C20 C 0.7933(6) 1.1964(6) 0.92871(18) 0.0347(18) Uani 1 1 d . . .
H20A H 0.7624 1.2744 0.9388 0.042 Uiso 1 1 calc R . .
H20B H 0.7456 1.1776 0.9056 0.042 Uiso 1 1 calc R . .
C21 C 0.7797(6) 1.0957(5) 0.95712(18) 0.0294(18) Uani 1 1 d . . .
H21A H 0.7234 1.0306 0.9475 0.035 Uiso 1 1 calc R . .
H21B H 0.7427 1.1269 0.9806 0.035 Uiso 1 1 calc R . .
C22 C 0.9166(7) 1.0488(5) 0.96336(17) 0.0220(16) Uani 1 1 d . . .
C23 C 0.9940(6) 1.1661(6) 0.95957(18) 0.0260(18) Uani 1 1 d . . .
C24 C 0.9356(8) 0.9815(5) 0.99957(16) 0.040(2) Uani 1 1 d . . .
H24A H 1.0202 0.9424 0.9995 0.060 Uiso 1 1 calc R . .
H24B H 0.8684 0.9202 1.0023 0.060 Uiso 1 1 calc R . .
H24C H 0.9306 1.0386 1.0203 0.060 Uiso 1 1 calc R . .
C25 C 0.9652(6) 1.2584(5) 0.98930(17) 0.035(2) Uani 1 1 d . . .
H25A H 1.0001 1.3369 0.9819 0.053 Uiso 1 1 calc R . .
H25B H 1.0048 1.2331 1.0127 0.053 Uiso 1 1 calc R . .
H25C H 0.8719 1.2650 0.9926 0.053 Uiso 1 1 calc R . .
C26 C 1.1394(6) 1.1496(6) 0.9597(2) 0.040(2) Uani 1 1 d . . .
H26A H 1.1644 1.0955 0.9394 0.060 Uiso 1 1 calc R . .
H26B H 1.1663 1.1145 0.9835 0.060 Uiso 1 1 calc R . .
H26C H 1.1812 1.2282 0.9564 0.060 Uiso 1 1 calc R . .
Sb1 Sb 0.80547(5) 0.29161(4) 0.796897(13) 0.03047(12) Uani 1 1 d . . .
F1 F 0.9755(3) 0.2666(3) 0.78384(10) 0.0440(12) Uani 1 1 d . . .
F2 F 0.6366(3) 0.3155(3) 0.81000(10) 0.0453(12) Uani 1 1 d . . .
F3 F 0.7580(4) 0.2635(3) 0.74845(10) 0.0433(12) Uani 1 1 d . . .
F4 F 0.8551(4) 0.3182(3) 0.84549(10) 0.0480(12) Uani 1 1 d . . .
F5 F 0.7874(4) 0.1275(3) 0.80793(11) 0.0490(12) Uani 1 1 d . . .
F6 F 0.8215(4) 0.4550(3) 0.78703(10) 0.0421(11) Uani 1 1 d . . .
Sb2 Sb 0.43305(5) 0.85782(4) 0.945275(13) 0.02643(11) Uani 1 1 d . . .
F7 F 0.4154(4) 0.7085(3) 0.92277(10) 0.0416(10) Uani 1 1 d . . .
F8 F 0.4492(5) 1.0061(3) 0.96687(12) 0.0552(13) Uani 1 1 d . . .
F9 F 0.5782(4) 0.8874(3) 0.91568(10) 0.0372(10) Uani 1 1 d . . .
F10 F 0.2875(4) 0.8255(3) 0.97293(11) 0.0509(13) Uani 1 1 d . . .
F11 F 0.5378(4) 0.7924(4) 0.98168(9) 0.0453(11) Uani 1 1 d . . .
F12 F 0.3335(4) 0.9263(3) 0.90821(11) 0.0383(11) Uani 1 1 d . . .
O2 O 0.3998(4) 0.2901(5) 0.69771(13) 0.0446(14) Uani 1 1 d . . .
C27 C 0.4271(8) 0.3234(9) 0.7354(2) 0.077(3) Uani 1 1 d . . .
H27A H 0.4862 0.3936 0.7359 0.092 Uiso 1 1 calc R . .
H27B H 0.4693 0.2554 0.7484 0.092 Uiso 1 1 calc R . .
C28 C 0.3054(8) 0.3545(8) 0.75413(19) 0.071(3) Uani 1 1 d . . .
H28B H 0.2657 0.4236 0.7416 0.106 Uiso 1 1 calc R . .
H28A H 0.3228 0.3753 0.7801 0.106 Uiso 1 1 calc R . .
H28C H 0.2469 0.2852 0.7531 0.106 Uiso 1 1 calc R . .
C29 C 0.5125(7) 0.2578(7) 0.6779(2) 0.057(3) Uani 1 1 d . . .
H29B H 0.5798 0.3194 0.6825 0.069 Uiso 1 1 calc R . .
H29A H 0.4932 0.2580 0.6509 0.069 Uiso 1 1 calc R . .
C30 C 0.5629(8) 0.1377(7) 0.6885(2) 0.078(3) Uani 1 1 d . . .
H30A H 0.5947 0.1405 0.7141 0.118 Uiso 1 1 calc R . .
H30B H 0.6334 0.1153 0.6718 0.118 Uiso 1 1 calc R . .
H30C H 0.4939 0.0776 0.6866 0.118 Uiso 1 1 calc R . .
Cl1 Cl 0.4334(3) 0.2415(2) 0.89558(7) 0.0930(9) Uani 1 1 d . . .
Cl2 Cl 0.3642(3) 0.1145(3) 0.82942(9) 0.1313(14) Uani 1 1 d . . .
C31 C 0.4805(8) 0.1343(8) 0.8629(2) 0.075(3) Uani 1 1 d . . .
H31A H 0.5616 0.1605 0.8510 0.090 Uiso 1 1 calc R . .
H31B H 0.4968 0.0563 0.8755 0.090 Uiso 1 1 calc R . .

loop_
_atom_site_aniso_label
_atom_site_aniso_U_11
_atom_site_aniso_U_22
_atom_site_aniso_U_33
_atom_site_aniso_U_23
_atom_site_aniso_U_13
_atom_site_aniso_U_12
Ru 0.0227(3) 0.0282(3) 0.0239(3) -0.0037(3) 0.0014(3) -0.0027(3)
O1 0.026(3) 0.041(3) 0.030(3) 0.015(2) 0.008(2) 0.002(2)
N1 0.056(4) 0.009(3) 0.014(3) -0.003(2) 0.000(3) 0.010(3)
N2 0.026(3) 0.018(3) 0.026(3) 0.002(3) -0.001(3) -0.003(3)
C1 0.022(4) 0.020(4) 0.053(5) -0.007(4) -0.002(4) 0.000(4)
C2 0.023(4) 0.032(5) 0.029(4) -0.009(3) 0.008(3) 0.000(3)
C3 0.011(4) 0.032(4) 0.043(5) -0.002(4) 0.006(3) -0.009(3)
C4 0.023(4) 0.033(4) 0.027(4) -0.004(3) 0.006(4) -0.011(4)
C5 0.034(5) 0.046(5) 0.020(4) -0.001(4) 0.010(3) -0.004(4)
C6 0.033(4) 0.032(5) 0.037(4) -0.017(4) 0.012(4) -0.012(4)
C7 0.035(5) 0.024(4) 0.053(5) -0.005(4) 0.020(5) -0.002(4)
C8 0.060(6) 0.037(5) 0.091(7) 0.017(5) 0.023(6) 0.000(5)
C9 0.042(5) 0.028(5) 0.067(6) 0.014(4) 0.002(5) -0.010(4)
C10 0.037(5) 0.043(4) 0.030(4) 0.000(4) 0.014(5) 0.000(4)
C11 0.035(5) 0.029(4) 0.029(4) -0.001(4) 0.006(4) 0.005(4)
C12 0.027(5) 0.031(4) 0.041(5) 0.001(4) 0.001(4) -0.007(3)
C13 0.026(5) 0.025(4) 0.048(5) -0.005(4) 0.014(4) 0.002(3)
C14 0.033(4) 0.021(4) 0.030(4) -0.005(3) 0.003(4) 0.003(3)
C15 0.020(4) 0.020(4) 0.026(4) -0.001(3) -0.001(3) 0.005(3)
C16 0.029(4) 0.027(4) 0.021(3) -0.001(4) -0.003(3) 0.000(4)
C17 0.018(4) 0.018(4) 0.025(4) -0.001(3) 0.002(3) -0.004(3)
C18 0.060(6) 0.030(4) 0.025(4) 0.002(3) 0.010(4) -0.009(4)
C19 0.026(4) 0.019(3) 0.033(4) -0.004(3) -0.005(4) -0.002(4)
C20 0.031(4) 0.024(4) 0.049(5) 0.010(4) -0.013(4) 0.001(4)
C21 0.031(5) 0.027(4) 0.031(4) -0.006(3) 0.009(4) -0.002(4)
C22 0.032(5) 0.015(4) 0.019(3) -0.005(3) -0.003(4) 0.001(4)
C23 0.024(4) 0.026(5) 0.028(4) -0.006(3) 0.002(3) -0.003(3)
C24 0.058(5) 0.040(4) 0.022(4) 0.003(3) 0.000(5) -0.021(5)
C25 0.035(5) 0.033(4) 0.039(4) -0.006(4) 0.008(4) -0.006(4)
C26 0.023(4) 0.046(5) 0.050(5) 0.001(4) -0.001(4) -0.007(4)
Sb1 0.0372(3) 0.0300(3) 0.0242(2) 0.0003(3) 0.0026(3) -0.0021(3)
F1 0.035(3) 0.051(3) 0.045(3) 0.000(2) 0.003(2) -0.005(2)
F2 0.043(3) 0.042(3) 0.051(3) 0.003(2) 0.012(2) 0.002(2)
F3 0.045(3) 0.054(3) 0.031(2) -0.013(2) 0.000(2) -0.011(2)
F4 0.064(3) 0.047(3) 0.032(2) -0.006(2) -0.009(2) 0.002(2)
F5 0.055(3) 0.040(3) 0.053(3) 0.002(2) 0.009(3) 0.005(2)
F6 0.054(3) 0.038(2) 0.034(2) 0.0010(19) -0.002(2) -0.006(2)
Sb2 0.0260(3) 0.0257(3) 0.0277(2) 0.0003(2) -0.0015(3) -0.0010(3)
F7 0.032(2) 0.037(2) 0.056(3) -0.016(2) -0.004(2) -0.003(2)
F8 0.057(3) 0.034(3) 0.075(3) -0.020(2) -0.019(3) 0.010(3)
F9 0.027(2) 0.039(2) 0.046(3) 0.0015(19) 0.003(2) -0.002(2)
F10 0.041(3) 0.058(3) 0.054(3) 0.006(2) 0.025(2) 0.003(2)
F11 0.052(3) 0.051(3) 0.033(2) 0.011(2) -0.013(2) 0.007(3)
F12 0.035(3) 0.035(2) 0.045(3) 0.007(2) -0.015(2) -0.008(2)
O2 0.043(3) 0.057(3) 0.034(3) -0.009(3) 0.000(3) 0.016(3)
C27 0.042(5) 0.135(9) 0.052(6) -0.011(6) -0.002(6) 0.035(7)
C28 0.064(6) 0.112(8) 0.036(5) 0.000(5) -0.003(5) 0.004(7)
C29 0.044(6) 0.066(7) 0.062(6) -0.019(5) -0.011(5) 0.003(5)
C30 0.052(6) 0.072(6) 0.111(8) -0.028(6) -0.030(7) 0.024(6)
Cl1 0.0669(18) 0.098(2) 0.114(2) 0.0166(17) 0.014(2) -0.0154(18)
Cl2 0.144(3) 0.127(3) 0.123(3) 0.070(2) -0.072(2) -0.087(2)
C31 0.078(7) 0.086(7) 0.060(6) 0.036(6) -0.022(6) -0.022(6)

loop_
_atom_type_symbol
_atom_type_description
_atom_type_scat_dispersion_real
_atom_type_scat_dispersion_imag
_atom_type_scat_source
C C 0.0033 0.0016 'International Tables Vol C Tables 4.2.6.8 and 6.1.1.4'
H H 0.0000 0.0000 'International Tables Vol C Tables 4.2.6.8 and 6.1.1.4'
N N 0.0061 0.0033 'International Tables Vol C Tables 4.2.6.8 and 6.1.1.4'
F F 0.0171 0.0103 'International Tables Vol C Tables 4.2.6.8 and 6.1.1.4'
Cl Cl 0.1484 0.1585 'International Tables Vol C Tables 4.2.6.8 and 6.1.1.4'
Ru Ru -1.2594 0.8363 'International Tables Vol C Tables 4.2.6.8 and 6.1.1.4'
Sb Sb -0.5866 1.5461 'International Tables Vol C Tables 4.2.6.8 and 6.1.1.4'
O O 0.0106 0.0060 'International Tables Vol C Tables 4.2.6.8 and 6.1.1.4'

loop_
_geom_angle_atom_site_label_1
_geom_angle_atom_site_label_2
_geom_angle_atom_site_label_3
_geom_angle
_geom_angle_site_symmetry_1
_geom_angle_site_symmetry_3
_geom_angle_publ_flag
N1 Ru N2 76.63(19) . . ?
N1 Ru O1 86.49(18) . . ?
N2 Ru O1 80.39(17) . . ?
N1 Ru C2 115.0(2) . . ?
N2 Ru C2 98.0(2) . . ?
O1 Ru C2 157.7(2) . . ?
N1 Ru C6 93.4(2) . . ?
N2 Ru C6 157.6(2) . . ?
O1 Ru C6 119.5(2) . . ?
C2 Ru C6 67.8(2) . . ?
N1 Ru C1 89.6(2) . . ?
N2 Ru C1 120.1(2) . . ?
O1 Ru C1 157.5(2) . . ?
C2 Ru C1 37.5(2) . . ?
C6 Ru C1 38.7(2) . . ?
N1 Ru C5 120.9(2) . . ?
N2 Ru C5 161.6(2) . . ?
O1 Ru C5 94.5(2) . . ?
C2 Ru C5 80.1(2) . . ?
C6 Ru C5 37.1(2) . . ?
C1 Ru C5 68.8(2) . . ?
N1 Ru C3 153.3(2) . . ?
N2 Ru C3 100.9(2) . . ?
O1 Ru C3 119.6(2) . . ?
C2 Ru C3 38.5(2) . . ?
C6 Ru C3 79.0(2) . . ?
C1 Ru C3 68.4(3) . . ?
C5 Ru C3 66.2(2) . . ?
N1 Ru C4 158.3(2) . . ?
N2 Ru C4 124.9(2) . . ?
O1 Ru C4 94.4(2) . . ?
C2 Ru C4 68.1(3) . . ?
C6 Ru C4 67.3(2) . . ?
C1 Ru C4 81.3(3) . . ?
C5 Ru C4 37.4(2) . . ?
C3 Ru C4 36.3(2) . . ?
Ru O1 H1O1 122.3 . . ?
Ru O1 H2O1 129.0 . . ?
H1O1 O1 H2O1 107.5 . . ?
C15 N1 C11 114.7(6) . . ?
C15 N1 Ru 118.3(5) . . ?
C11 N1 Ru 126.7(4) . . ?
C16 N2 C17 111.8(5) . . ?
C16 N2 Ru 106.8(3) . . ?
C17 N2 Ru 120.5(4) . . ?
C16 N2 H2N 105.6 . . ?
C17 N2 H2N 105.6 . . ?
Ru N2 H2N 105.6 . . ?
C2 C1 C6 117.4(6) . . ?
C2 C1 C7 124.3(7) . . ?
C6 C1 C7 118.1(6) . . ?
C2 C1 Ru 71.1(4) . . ?
C6 C1 Ru 70.7(4) . . ?
C7 C1 Ru 132.3(5) . . ?
C1 C2 C3 120.1(7) . . ?
C1 C2 Ru 71.4(4) . . ?
C3 C2 Ru 71.7(4) . . ?
C1 C2 H2 120.0 . . ?
C3 C2 H2 120.0 . . ?
Ru C2 H2 129.3 . . ?
C4 C3 C2 121.9(7) . . ?
C4 C3 Ru 72.9(4) . . ?
C2 C3 Ru 69.8(4) . . ?
C4 C3 H3 119.1 . . ?
C2 C3 H3 119.1 . . ?
Ru C3 H3 131.2 . . ?
C3 C4 C5 118.1(7) . . ?
C3 C4 C10 122.4(6) . . ?
C5 C4 C10 119.5(6) . . ?
C3 C4 Ru 70.8(4) . . ?
C5 C4 Ru 69.8(4) . . ?
C10 C4 Ru 129.2(5) . . ?
C6 C5 C4 121.3(7) . . ?
C6 C5 Ru 71.2(4) . . ?
C4 C5 Ru 72.8(4) . . ?
C6 C5 H5 119.3 . . ?
C4 C5 H5 119.3 . . ?
Ru C5 H5 129.1 . . ?
C5 C6 C1 121.2(6) . . ?
C5 C6 Ru 71.7(4) . . ?
C1 C6 Ru 70.6(4) . . ?
C5 C6 H6 119.4 . . ?
C1 C6 H6 119.4 . . ?
Ru C6 H6 131.1 . . ?
C1 C7 C8 111.4(6) . . ?
C1 C7 C9 113.1(6) . . ?
C8 C7 C9 108.9(7) . . ?
C1 C7 H7 107.8 . . ?
C8 C7 H7 107.8 . . ?
C9 C7 H7 107.8 . . ?
C7 C8 H8A 109.5 . . ?
C7 C8 H8B 109.5 . . ?
H8A C8 H8B 109.5 . . ?
C7 C8 H8C 109.5 . . ?
H8A C8 H8C 109.5 . . ?
H8B C8 H8C 109.5 . . ?
C7 C9 H9A 109.5 . . ?
C7 C9 H9B 109.5 . . ?
H9A C9 H9B 109.5 . . ?
C7 C9 H9C 109.5 . . ?
H9A C9 H9C 109.5 . . ?
H9B C9 H9C 109.5 . . ?
C4 C10 H10A 109.5 . . ?
C4 C10 H10B 109.5 . . ?
H10A C10 H10B 109.5 . . ?
C4 C10 H10C 109.5 . . ?
H10A C10 H10C 109.5 . . ?
H10B C10 H10C 109.5 . . ?
C12 C11 N1 125.2(7) . . ?
C12 C11 H11 117.4 . . ?
N1 C11 H11 117.4 . . ?
C11 C12 C13 117.4(7) . . ?
C11 C12 H12 121.3 . . ?
C13 C12 H12 121.3 . . ?
C14 C13 C12 120.8(7) . . ?
C14 C13 H13 119.6 . . ?
C12 C13 H13 119.6 . . ?
C13 C14 C15 116.8(6) . . ?
C13 C14 H14 121.6 . . ?
C15 C14 H14 121.6 . . ?
N1 C15 C14 124.8(6) . . ?
N1 C15 C16 113.4(6) . . ?
C14 C15 C16 121.7(6) . . ?
N2 C16 C15 109.2(5) . . ?
N2 C16 H16A 109.8 . . ?
C15 C16 H16A 109.8 . . ?
N2 C16 H16B 109.8 . . ?
C15 C16 H16B 109.8 . . ?
H16A C16 H16B 108.3 . . ?
N2 C17 C22 120.3(5) . . ?
N2 C17 C18 110.6(5) . . ?
C22 C17 C18 101.6(5) . . ?
N2 C17 H17 107.9 . . ?
C22 C17 H17 107.9 . . ?
C18 C17 H17 107.9 . . ?
C19 C18 C17 103.7(5) . . ?
C19 C18 H18A 111.0 . . ?
C17 C18 H18A 111.0 . . ?
C19 C18 H18B 111.0 . . ?
C17 C18 H18B 111.0 . . ?
H18A C18 H18B 109.0 . . ?
C18 C19 C23 102.4(5) . . ?
C18 C19 C20 107.0(6) . . ?
C23 C19 C20 102.8(5) . . ?
C18 C19 H19 114.5 . . ?
C23 C19 H19 114.5 . . ?
C20 C19 H19 114.5 . . ?
C21 C20 C19 102.1(5) . . ?
C21 C20 H20A 111.3 . . ?
C19 C20 H20A 111.3 . . ?
C21 C20 H20B 111.3 . . ?
C19 C20 H20B 111.3 . . ?
H20A C20 H20B 109.2 . . ?
C20 C21 C22 105.1(5) . . ?
C20 C21 H21A 110.7 . . ?
C22 C21 H21A 110.7 . . ?
C20 C21 H21B 110.7 . . ?
C22 C21 H21B 110.7 . . ?
H21A C21 H21B 108.8 . . ?
C24 C22 C21 114.4(6) . . ?
C24 C22 C23 115.1(6) . . ?
C21 C22 C23 100.8(5) . . ?
C24 C22 C17 116.3(5) . . ?
C21 C22 C17 107.5(5) . . ?
C23 C22 C17 100.7(5) . . ?
C25 C23 C19 113.6(6) . . ?
C25 C23 C26 106.0(6) . . ?
C19 C23 C26 113.7(6) . . ?
C25 C23 C22 114.0(6) . . ?
C19 C23 C22 95.0(5) . . ?
C26 C23 C22 114.8(6) . . ?
C22 C24 H24A 109.5 . . ?
C22 C24 H24B 109.5 . . ?
H24A C24 H24B 109.5 . . ?
C22 C24 H24C 109.5 . . ?
H24A C24 H24C 109.5 . . ?
H24B C24 H24C 109.5 . . ?
C23 C25 H25A 109.5 . . ?
C23 C25 H25B 109.5 . . ?
H25A C25 H25B 109.5 . . ?
C23 C25 H25C 109.5 . . ?
H25A C25 H25C 109.5 . . ?
H25B C25 H25C 109.5 . . ?
C23 C26 H26A 109.5 . . ?
C23 C26 H26B 109.5 . . ?
H26A C26 H26B 109.5 . . ?
C23 C26 H26C 109.5 . . ?
H26A C26 H26C 109.5 . . ?
H26B C26 H26C 109.5 . . ?
F2 Sb1 F3 90.67(17) . . ?
F2 Sb1 F4 90.04(17) . . ?
F3 Sb1 F4 179.14(18) . . ?
F2 Sb1 F1 179.65(19) . . ?
F3 Sb1 F1 89.42(16) . . ?
F4 Sb1 F1 89.87(17) . . ?
F2 Sb1 F6 89.67(17) . . ?
F3 Sb1 F6 90.44(17) . . ?
F4 Sb1 F6 90.06(16) . . ?
F1 Sb1 F6 90.66(18) . . ?
F2 Sb1 F5 89.41(17) . . ?
F3 Sb1 F5 90.57(17) . . ?
F4 Sb1 F5 88.95(17) . . ?
F1 Sb1 F5 90.26(18) . . ?
F6 Sb1 F5 178.64(18) . . ?
F8 Sb2 F10 91.1(2) . . ?
F8 Sb2 F7 179.13(18) . . ?
F10 Sb2 F7 88.97(18) . . ?
F8 Sb2 F12 89.42(17) . . ?
F10 Sb2 F12 90.57(18) . . ?
F7 Sb2 F12 89.71(16) . . ?
F8 Sb2 F11 89.79(18) . . ?
F10 Sb2 F11 91.37(17) . . ?
F7 Sb2 F11 91.07(17) . . ?
F12 Sb2 F11 177.92(18) . . ?
F8 Sb2 F9 90.64(19) . . ?
F10 Sb2 F9 177.85(17) . . ?
F7 Sb2 F9 89.25(16) . . ?
F12 Sb2 F9 88.21(17) . . ?
F11 Sb2 F9 89.87(17) . . ?
C29 O2 C27 112.2(6) . . ?
O2 C27 C28 108.8(7) . . ?
O2 C27 H27A 109.9 . . ?
C28 C27 H27A 109.9 . . ?
O2 C27 H27B 109.9 . . ?
C28 C27 H27B 109.9 . . ?
H27A C27 H27B 108.3 . . ?
C27 C28 H28B 109.5 . . ?
C27 C28 H28A 109.5 . . ?
H28B C28 H28A 109.5 . . ?
C27 C28 H28C 109.5 . . ?
H28B C28 H28C 109.5 . . ?
H28A C28 H28C 109.5 . . ?
O2 C29 C30 112.9(7) . . ?
O2 C29 H29B 109.0 . . ?
C30 C29 H29B 109.0 . . ?
O2 C29 H29A 109.0 . . ?
C30 C29 H29A 109.0 . . ?
H29B C29 H29A 107.8 . . ?
C29 C30 H30A 109.5 . . ?
C29 C30 H30B 109.5 . . ?
H30A C30 H30B 109.5 . . ?
C29 C30 H30C 109.5 . . ?
H30A C30 H30C 109.5 . . ?
H30B C30 H30C 109.5 . . ?
Cl2 C31 Cl1 111.2(5) . . ?
Cl2 C31 H31A 109.4 . . ?
Cl1 C31 H31A 109.4 . . ?
Cl2 C31 H31B 109.4 . . ?
Cl1 C31 H31B 109.4 . . ?
H31A C31 H31B 108.0 . . ?

loop_
_geom_bond_atom_site_label_1
_geom_bond_atom_site_label_2
_geom_bond_distance
_geom_bond_site_symmetry_2
_geom_bond_publ_flag
Ru N1 2.012(6) . ?
Ru N2 2.136(5) . ?
Ru O1 2.131(4) . ?
Ru C2 2.158(6) . ?
Ru C6 2.164(6) . ?
Ru C1 2.162(7) . ?
Ru C5 2.170(6) . ?
Ru C3 2.183(6) . ?
Ru C4 2.208(7) . ?
O1 H1O1 0.8523 . ?
O1 H2O1 0.8495 . ?
N1 C15 1.334(7) . ?
N1 C11 1.371(7) . ?
N2 C16 1.476(7) . ?
N2 C17 1.486(7) . ?
N2 H2N 0.9300 . ?
C1 C2 1.388(7) . ?
C1 C6 1.431(9) . ?
C1 C7 1.507(8) . ?
C2 C3 1.430(8) . ?
C2 H2 0.9500 . ?
C3 C4 1.368(8) . ?
C3 H3 0.9500 . ?
C4 C5 1.404(8) . ?
C4 C10 1.516(8) . ?
C5 C6 1.377(8) . ?
C5 H5 0.9500 . ?
C6 H6 0.9500 . ?
C7 C8 1.531(9) . ?
C7 C9 1.535(9) . ?
C7 H7 1.0000 . ?
C8 H8A 0.9800 . ?
C8 H8B 0.9800 . ?
C8 H8C 0.9800 . ?
C9 H9A 0.9800 . ?
C9 H9B 0.9800 . ?
C9 H9C 0.9800 . ?
C10 H10A 0.9800 . ?
C10 H10B 0.9800 . ?
C10 H10C 0.9800 . ?
C11 C12 1.362(8) . ?
C11 H11 0.9500 . ?
C12 C13 1.383(9) . ?
C12 H12 0.9500 . ?
C13 C14 1.373(8) . ?
C13 H13 0.9500 . ?
C14 C15 1.406(8) . ?
C14 H14 0.9500 . ?
C15 C16 1.510(8) . ?
C16 H16A 0.9900 . ?
C16 H16B 0.9900 . ?
C17 C22 1.556(8) . ?
C17 C18 1.572(8) . ?
C17 H17 1.0000 . ?
C18 C19 1.506(8) . ?
C18 H18A 0.9900 . ?
C18 H18B 0.9900 . ?
C19 C23 1.512(8) . ?
C19 C20 1.543(9) . ?
C19 H19 1.0000 . ?
C20 C21 1.520(8) . ?
C20 H20A 0.9900 . ?
C20 H20B 0.9900 . ?
C21 C22 1.532(9) . ?
C21 H21A 0.9900 . ?
C21 H21B 0.9900 . ?
C22 C24 1.514(7) . ?
C22 C23 1.533(8) . ?
C23 C25 1.510(8) . ?
C23 C26 1.523(8) . ?
C24 H24A 0.9800 . ?
C24 H24B 0.9800 . ?
C24 H24C 0.9800 . ?
C25 H25A 0.9800 . ?
C25 H25B 0.9800 . ?
C25 H25C 0.9800 . ?
C26 H26A 0.9800 . ?
C26 H26B 0.9800 . ?
C26 H26C 0.9800 . ?
Sb1 F2 1.837(4) . ?
Sb1 F3 1.839(4) . ?
Sb1 F4 1.848(4) . ?
Sb1 F1 1.850(4) . ?
Sb1 F6 1.852(3) . ?
Sb1 F5 1.869(4) . ?
Sb2 F8 1.824(3) . ?
Sb2 F10 1.846(4) . ?
Sb2 F7 1.851(4) . ?
Sb2 F12 1.851(4) . ?
Sb2 F11 1.851(4) . ?
Sb2 F9 1.876(4) . ?
O2 C29 1.418(8) . ?
O2 C27 1.434(8) . ?
C27 C28 1.474(10) . ?
C27 H27A 0.9900 . ?
C27 H27B 0.9900 . ?
C28 H28B 0.9800 . ?
C28 H28A 0.9800 . ?
C28 H28C 0.9800 . ?
C29 C30 1.480(9) . ?
C29 H29B 0.9900 . ?
C29 H29A 0.9900 . ?
C30 H30A 0.9800 . ?
C30 H30B 0.9800 . ?
C30 H30C 0.9800 . ?
Cl1 C31 1.742(9) . ?
Cl2 C31 1.721(8) . ?
C31 H31A 0.9900 . ?
C31 H31B 0.9900 . ?
